data_7718677
loop_
_publ_author_name
'Gavrikov, Andrey V.'
'Ilyukhin, Andrey B.'
'Buzoverov, Mikhail E.'
'Babeshkin, Konstantin A.'
'Timokhina, Elena N.'
'Breslavskaya, Natalia N.'
'Vasilyev, Pavel N.'
'Efimov, Nikolay N.'

_publ_section_title
;
 Interactions between well-isolated Dy<sup>3+</sup> ions considerably
 contribute to the demagnetization of a mononuclear
 acetylacetonate-pyrazinate complex.
;
_journal_issue 24
_journal_name_full 'Dalton transactions (Cambridge, England : 2003)'
_journal_page_first 9615
_journal_page_last 9630
_journal_paper_doi 10.1039/d5dt00749f
_journal_volume 54
_journal_year 2025
_chemical_formula_moiety 'C27 H25 Ho N4 O6'
_chemical_formula_sum 'C27 H25 Ho N4 O6'
_chemical_formula_weight 666.44
_space_group_IT_number 14
_space_group_name_Hall '-P 2yn'
_space_group_name_H-M_alt 'P 1 21/n 1'
_symmetry_cell_setting monoclinic
_symmetry_Int_Tables_number 14
_symmetry_space_group_name_Hall '-P 2yn'
_symmetry_space_group_name_H-M 'P 1 21/n 1'
_atom_sites_solution_hydrogens geom
_audit_conform_dict_location ftp://ftp.iucr.org/pub/cif_core.dic
_audit_conform_dict_name cif_core.dic
_audit_conform_dict_version 2.4.3
_audit_creation_date 2021-01-23T11:43:19-00:00
_audit_creation_method 'WinGX routine CIF_UPDATE'
_audit_update_record
;
2024-06-25 deposited with the CCDC.	2025-05-09 downloaded from the CCDC.
;
_cell_angle_alpha 90
_cell_angle_beta 102.1890(10)
_cell_angle_gamma 90
_cell_formula_units_Z 4
_cell_length_a 12.9230(6)
_cell_length_b 14.8501(6)
_cell_length_c 13.7212(6)
_cell_measurement_reflns_used 9353
_cell_measurement_temperature 150(2)
_cell_measurement_theta_max 31.5
_cell_measurement_theta_min 2.8
_cell_volume 2573.84(19)
_computing_cell_refinement 'Bruker SAINT'
_computing_data_collection 'Bruker APEX3'
_computing_data_reduction 'Bruker SAINT'
_computing_molecular_graphics 'Bruker SHELXTL'
_computing_publication_material 'Bruker SHELXTL'
_computing_structure_refinement 'SHELXL-2018/3 (Sheldrick, 2018)'
_computing_structure_solution 'SHELXT 2014/5 (Sheldrick, 2014)'
_diffrn_ambient_temperature 150(2)
_diffrn_measured_fraction_theta_full 0.998
_diffrn_measured_fraction_theta_max 0.994
_diffrn_measurement_device_type 'Bruker AXS D8 VENTURE PHOTON III C14 IuS 3.0'
_diffrn_measurement_method '\w scans'
_diffrn_radiation_monochromator graphite
_diffrn_radiation_type MoK\a
_diffrn_radiation_wavelength 0.71073
_diffrn_reflns_av_R_equivalents 0.029
_diffrn_reflns_av_unetI/netI 0.0247
_diffrn_reflns_Laue_measured_fraction_full 0.998
_diffrn_reflns_Laue_measured_fraction_max 0.994
_diffrn_reflns_limit_h_max 18
_diffrn_reflns_limit_h_min -19
_diffrn_reflns_limit_k_max 21
_diffrn_reflns_limit_k_min -21
_diffrn_reflns_limit_l_max 19
_diffrn_reflns_limit_l_min -20
_diffrn_reflns_number 37448
_diffrn_reflns_point_group_measured_fraction_full 0.998
_diffrn_reflns_point_group_measured_fraction_max 0.994
_diffrn_reflns_theta_full 25.242
_diffrn_reflns_theta_max 31.539
_diffrn_reflns_theta_min 2.046
_diffrn_standards_number 0
_exptl_absorpt_coefficient_mu 3.124
_exptl_absorpt_correction_T_max 0.267
_exptl_absorpt_correction_T_min 0.2169
_exptl_absorpt_correction_type multi-scan
_exptl_absorpt_process_details
;
 SADABS 2016/2: Krause, L., Herbst-Irmer, R., Sheldrick G.M. & Stalke D.,
 J. Appl. Cryst. 48 (2015) 3-10
;
_exptl_crystal_colour yellow
_exptl_crystal_density_diffrn 1.72
_exptl_crystal_description block
_exptl_crystal_F_000 1320
_exptl_crystal_preparation 'Magnetic properties'
_exptl_crystal_size_max 0.16
_exptl_crystal_size_mid 0.1
_exptl_crystal_size_min 0.08
_refine_diff_density_max 1.401
_refine_diff_density_min -0.811
_refine_diff_density_rms 0.085
_refine_ls_extinction_method none
_refine_ls_goodness_of_fit_ref 1.012
_refine_ls_hydrogen_treatment constr
_refine_ls_matrix_type full
_refine_ls_number_parameters 347
_refine_ls_number_reflns 8533
_refine_ls_number_restraints 0
_refine_ls_restrained_S_all 1.012
_refine_ls_R_factor_all 0.0305
_refine_ls_R_factor_gt 0.0233
_refine_ls_shift/su_max 0.002
_refine_ls_shift/su_mean 0
_refine_ls_structure_factor_coef Fsqd
_refine_ls_weighting_details 'w=1/[\s^2^(Fo^2^)+(0.0300P)^2^+1.0000P] where P=(Fo^2^+2Fc^2^)/3'
_refine_ls_weighting_scheme calc
_refine_ls_wR_factor_gt 0.0551
_refine_ls_wR_factor_ref 0.058
_reflns_Friedel_coverage 0
_reflns_number_gt 7346
_reflns_number_total 8533
_reflns_threshold_expression 'I > 2\s(I)'
_cod_data_source_file d5dt00749f2.cif
_cod_data_source_block 2
_cod_depositor_comments 'Adding full bibliography for 7718676--7718680.cif.'
_cod_original_sg_symbol_H-M 'P 21/n'
_cod_database_code 7718677
_shelx_estimated_absorpt_t_min 0.635
_shelx_estimated_absorpt_t_max 0.788

loop_
_symmetry_equiv_pos_as_xyz
'x, y, z'
'-x+1/2, y+1/2, -z+1/2'
'-x, -y, -z'
'x-1/2, -y-1/2, z-1/2'

loop_
_atom_site_label
_atom_site_type_symbol
_atom_site_fract_x
_atom_site_fract_y
_atom_site_fract_z
_atom_site_U_iso_or_equiv
_atom_site_adp_type
_atom_site_occupancy
_atom_site_site_symmetry_order
_atom_site_calc_flag
_atom_site_refinement_flags_posn
_atom_site_refinement_flags_adp
_atom_site_refinement_flags_occupancy
_atom_site_disorder_assembly
_atom_site_disorder_group
Ho1 Ho 0.11491(2) 0.26677(2) 0.41709(2) 0.02033(3) Uani 1 1 d . . . . .
O1 O 0.22951(12) 0.14877(10) 0.41620(11) 0.0290(3) Uani 1 1 d . . . . .
O2 O 0.3538(2) 0.08153(14) 0.3519(2) 0.0699(7) Uani 1 1 d . . . . .
O3 O 0.16554(12) 0.22350(9) 0.58341(10) 0.0247(3) Uani 1 1 d . . . . .
O4 O 0.19073(12) 0.39133(10) 0.50076(10) 0.0272(3) Uani 1 1 d . . . . .
O5 O 0.07320(13) 0.21071(11) 0.25370(11) 0.0329(3) Uani 1 1 d . . . . .
O6 O 0.03306(12) 0.38174(10) 0.31962(11) 0.0300(3) Uani 1 1 d . . . . .
N1 N 0.27618(15) 0.30823(13) 0.34971(13) 0.0312(4) Uani 1 1 d . . . . .
N2 N 0.4691(2) 0.33682(18) 0.29557(19) 0.0536(6) Uani 1 1 d . . . . .
N3 N -0.03728(13) 0.30425(11) 0.50046(12) 0.0234(3) Uani 1 1 d . . . . .
N4 N -0.01738(12) 0.14298(11) 0.41557(11) 0.0208(3) Uani 1 1 d . . . . .
C1 C 0.34239(19) 0.24007(16) 0.34568(17) 0.0320(5) Uani 1 1 d . . . . .
C2 C 0.4391(2) 0.2550(2) 0.3177(2) 0.0448(6) Uani 1 1 d . . . . .
H2A H 0.484572 0.205358 0.314343 0.054 Uiso 1 1 calc R U . . .
C3 C 0.4023(3) 0.4031(2) 0.2997(2) 0.0531(8) Uani 1 1 d . . . . .
H3A H 0.421101 0.462357 0.283985 0.064 Uiso 1 1 calc R U . . .
C4 C 0.3051(2) 0.38959(18) 0.3262(2) 0.0444(6) Uani 1 1 d . . . . .
H4A H 0.259053 0.439285 0.327498 0.053 Uiso 1 1 calc R U . . .
C5 C 0.30711(19) 0.14816(17) 0.37332(18) 0.0345(5) Uani 1 1 d . . . . .
C6 C 0.22884(19) 0.20550(18) 0.75647(16) 0.0355(5) Uani 1 1 d . . . . .
H6A H 0.271886 0.239507 0.811681 0.053 Uiso 1 1 calc R U . . .
H6B H 0.265737 0.149819 0.746046 0.053 Uiso 1 1 calc R U . . .
H6C H 0.160449 0.190694 0.772556 0.053 Uiso 1 1 calc R U . . .
C7 C 0.21101(16) 0.26173(14) 0.66267(15) 0.0242(4) Uani 1 1 d . . . . .
C8 C 0.24722(17) 0.35114(15) 0.66983(15) 0.0292(4) Uani 1 1 d . . . . .
H8A H 0.279881 0.373168 0.733952 0.035 Uiso 1 1 calc R U . . .
C9 C 0.23846(16) 0.40952(14) 0.58940(15) 0.0260(4) Uani 1 1 d . . . . .
C10 C 0.2873(2) 0.50201(16) 0.60567(18) 0.0425(6) Uani 1 1 d . . . . .
H10A H 0.336737 0.503953 0.670517 0.064 Uiso 1 1 calc R U . . .
H10B H 0.231471 0.546927 0.604319 0.064 Uiso 1 1 calc R U . . .
H10C H 0.325484 0.515243 0.552753 0.064 Uiso 1 1 calc R U . . .
C11 C -0.0008(2) 0.1719(2) 0.08700(17) 0.0439(6) Uani 1 1 d . . . . .
H11A H -0.074053 0.17623 0.049479 0.066 Uiso 1 1 calc R U . . .
H11B H 0.013068 0.11068 0.113037 0.066 Uiso 1 1 calc R U . . .
H11C H 0.047598 0.186099 0.042897 0.066 Uiso 1 1 calc R U . . .
C12 C 0.01644(18) 0.23815(16) 0.17290(16) 0.0305(4) Uani 1 1 d . . . . .
C13 C -0.02759(18) 0.32398(18) 0.15747(16) 0.0357(5) Uani 1 1 d . . . . .
H13A H -0.068407 0.337722 0.093133 0.043 Uiso 1 1 calc R U . . .
C14 C -0.01579(16) 0.39080(15) 0.22985(16) 0.0291(4) Uani 1 1 d . . . . .
C15 C -0.06407(19) 0.48220(17) 0.20174(19) 0.0407(6) Uani 1 1 d . . . . .
H15A H -0.113582 0.478256 0.137071 0.061 Uiso 1 1 calc R U . . .
H15B H -0.007936 0.525416 0.197309 0.061 Uiso 1 1 calc R U . . .
H15C H -0.102022 0.502253 0.252574 0.061 Uiso 1 1 calc R U . . .
C16 C -0.04534(17) 0.38312(14) 0.54422(16) 0.0292(4) Uani 1 1 d . . . . .
H16A H 0.003509 0.429321 0.537474 0.035 Uiso 1 1 calc R U . . .
C17 C -0.12197(17) 0.40142(16) 0.59956(17) 0.0332(5) Uani 1 1 d . . . . .
H17A H -0.124405 0.458595 0.63005 0.04 Uiso 1 1 calc R U . . .
C18 C -0.19370(18) 0.33571(16) 0.60930(16) 0.0321(5) Uani 1 1 d . . . . .
H18A H -0.246996 0.347278 0.645929 0.039 Uiso 1 1 calc R U . . .
C19 C -0.18784(17) 0.25120(14) 0.56476(16) 0.0261(4) Uani 1 1 d . . . . .
C20 C -0.25762(17) 0.17760(16) 0.57321(17) 0.0315(4) Uani 1 1 d . . . . .
H20A H -0.312081 0.185988 0.609259 0.038 Uiso 1 1 calc R U . . .
C21 C -0.24754(16) 0.09712(15) 0.53123(16) 0.0292(4) Uani 1 1 d . . . . .
H21A H -0.294354 0.049489 0.538638 0.035 Uiso 1 1 calc R U . . .
C22 C -0.16707(15) 0.08241(13) 0.47548(14) 0.0226(4) Uani 1 1 d . . . . .
C23 C -0.15270(15) -0.00089(13) 0.43065(14) 0.0247(4) Uani 1 1 d . . . . .
H23A H -0.197771 -0.05037 0.435991 0.03 Uiso 1 1 calc R U . . .
C24 C -0.07287(15) -0.00971(13) 0.37919(14) 0.0239(4) Uani 1 1 d . . . . .
H24A H -0.06276 -0.064944 0.347528 0.029 Uiso 1 1 calc R U . . .
C25 C -0.00667(16) 0.06401(13) 0.37416(14) 0.0242(4) Uani 1 1 d . . . . .
H25A H 0.048881 0.056959 0.339158 0.029 Uiso 1 1 calc R U . . .
C26 C -0.09717(14) 0.15244(13) 0.46554(13) 0.0204(3) Uani 1 1 d . . . . .
C27 C -0.10755(15) 0.23860(13) 0.51113(14) 0.0217(4) Uani 1 1 d . . . . .

loop_
_atom_site_aniso_label
_atom_site_aniso_U_11
_atom_site_aniso_U_22
_atom_site_aniso_U_33
_atom_site_aniso_U_23
_atom_site_aniso_U_13
_atom_site_aniso_U_12
Ho1 0.02309(5) 0.01843(5) 0.01809(4) 0.00051(3) 0.00121(3) -0.00283(3)
O1 0.0308(7) 0.0274(8) 0.0309(7) 0.0042(6) 0.0110(6) 0.0019(6)
O2 0.0840(17) 0.0386(11) 0.1091(19) 0.0117(12) 0.0699(15) 0.0176(11)
O3 0.0281(7) 0.0229(7) 0.0213(6) 0.0004(5) 0.0008(5) -0.0018(5)
O4 0.0337(8) 0.0230(7) 0.0216(6) -0.0006(6) -0.0015(5) -0.0056(6)
O5 0.0415(9) 0.0338(8) 0.0209(7) -0.0014(6) 0.0011(6) -0.0029(7)
O6 0.0356(8) 0.0258(7) 0.0254(7) 0.0044(6) -0.0005(6) -0.0011(6)
N1 0.0367(10) 0.0302(10) 0.0289(9) -0.0031(8) 0.0118(7) -0.0091(8)
N2 0.0532(14) 0.0595(16) 0.0573(14) -0.0131(13) 0.0322(12) -0.0246(12)
N3 0.0256(8) 0.0170(7) 0.0254(8) 0.0007(6) 0.0004(6) 0.0017(6)
N4 0.0227(7) 0.0190(7) 0.0190(7) -0.0015(6) 0.0006(6) -0.0010(6)
C1 0.0338(11) 0.0365(12) 0.0284(10) -0.0062(9) 0.0124(8) -0.0077(9)
C2 0.0411(14) 0.0521(16) 0.0472(15) -0.0088(12) 0.0228(12) -0.0099(12)
C3 0.071(2) 0.0408(15) 0.0581(17) -0.0075(13) 0.0380(15) -0.0265(14)
C4 0.0591(17) 0.0323(13) 0.0489(15) -0.0018(11) 0.0273(13) -0.0114(12)
C5 0.0371(12) 0.0331(12) 0.0358(11) 0.0010(10) 0.0136(9) 0.0014(9)
C6 0.0419(12) 0.0382(12) 0.0230(9) 0.0073(9) -0.0011(8) -0.0091(10)
C7 0.0230(9) 0.0283(10) 0.0200(8) 0.0009(7) 0.0014(7) -0.0002(7)
C8 0.0350(11) 0.0262(10) 0.0224(9) -0.0028(8) -0.0028(8) -0.0029(8)
C9 0.0264(9) 0.0224(9) 0.0265(9) -0.0029(8) -0.0003(7) 0.0002(7)
C10 0.0578(15) 0.0243(11) 0.0359(12) -0.0016(9) -0.0112(11) -0.0091(10)
C11 0.0460(14) 0.0561(17) 0.0264(10) -0.0088(11) 0.0006(9) -0.0061(12)
C12 0.0275(10) 0.0426(12) 0.0210(9) -0.0011(9) 0.0040(7) -0.0110(9)
C13 0.0318(11) 0.0478(14) 0.0239(9) 0.0036(9) -0.0023(8) -0.0013(10)
C14 0.0201(9) 0.0337(11) 0.0320(10) 0.0088(9) 0.0024(7) -0.0046(8)
C15 0.0309(11) 0.0404(14) 0.0461(14) 0.0150(11) -0.0028(10) 0.0019(10)
C16 0.0315(10) 0.0182(9) 0.0349(11) -0.0032(8) 0.0001(8) 0.0023(8)
C17 0.0361(12) 0.0233(10) 0.0378(12) -0.0065(9) 0.0019(9) 0.0081(8)
C18 0.0314(11) 0.0338(11) 0.0306(10) -0.0031(9) 0.0053(8) 0.0096(9)
C19 0.0251(9) 0.0259(10) 0.0261(9) 0.0000(8) 0.0030(7) 0.0048(7)
C20 0.0266(10) 0.0344(12) 0.0352(11) 0.0008(9) 0.0100(8) 0.0003(8)
C21 0.0242(9) 0.0293(11) 0.0341(10) 0.0033(9) 0.0059(8) -0.0030(8)
C22 0.0213(8) 0.0221(9) 0.0219(8) 0.0020(7) -0.0010(6) -0.0014(7)
C23 0.0251(9) 0.0199(9) 0.0252(9) 0.0024(7) -0.0035(7) -0.0040(7)
C24 0.0276(9) 0.0184(8) 0.0224(8) -0.0029(7) -0.0024(7) -0.0002(7)
C25 0.0264(9) 0.0235(9) 0.0212(8) -0.0020(7) 0.0016(7) -0.0008(7)
C26 0.0207(8) 0.0187(8) 0.0190(8) 0.0005(7) -0.0024(6) 0.0007(6)
C27 0.0231(9) 0.0191(8) 0.0207(8) 0.0021(7) -0.0003(6) 0.0022(7)

loop_
_atom_type_symbol
_atom_type_description
_atom_type_scat_dispersion_real
_atom_type_scat_dispersion_imag
_atom_type_scat_source
C C 0.0033 0.0016 'International Tables Vol C Tables 4.2.6.8 and 6.1.1.4'
H H 0 0 'International Tables Vol C Tables 4.2.6.8 and 6.1.1.4'
N N 0.0061 0.0033 'International Tables Vol C Tables 4.2.6.8 and 6.1.1.4'
O O 0.0106 0.006 'International Tables Vol C Tables 4.2.6.8 and 6.1.1.4'
Ho Ho -0.2175 4.6783 'International Tables Vol C Tables 4.2.6.8 and 6.1.1.4'

loop_
_geom_angle_atom_site_label_1
_geom_angle_atom_site_label_2
_geom_angle_atom_site_label_3
_geom_angle
_geom_angle_site_symmetry_1
_geom_angle_site_symmetry_3
_geom_angle_publ_flag
O4 Ho1 O6 77.63(5) . . ?
O4 Ho1 O1 114.31(5) . . ?
O6 Ho1 O1 141.84(6) . . ?
O4 Ho1 O3 74.28(5) . . ?
O6 Ho1 O3 141.20(5) . . ?
O1 Ho1 O3 75.31(5) . . ?
O4 Ho1 O5 139.03(5) . . ?
O6 Ho1 O5 73.81(6) . . ?
O1 Ho1 O5 75.07(6) . . ?
O3 Ho1 O5 143.09(6) . . ?
O4 Ho1 N4 144.75(5) . . ?
O6 Ho1 N4 108.19(5) . . ?
O1 Ho1 N4 83.10(6) . . ?
O3 Ho1 N4 81.71(5) . . ?
O5 Ho1 N4 73.33(5) . . ?
O4 Ho1 N1 71.79(6) . . ?
O6 Ho1 N1 85.38(6) . . ?
O1 Ho1 N1 66.51(6) . . ?
O3 Ho1 N1 110.06(6) . . ?
O5 Ho1 N1 77.15(6) . . ?
N4 Ho1 N1 142.07(6) . . ?
O4 Ho1 N3 83.51(5) . . ?
O6 Ho1 N3 78.05(5) . . ?
O1 Ho1 N3 137.07(5) . . ?
O3 Ho1 N3 72.71(5) . . ?
O5 Ho1 N3 117.73(6) . . ?
N4 Ho1 N3 64.69(5) . . ?
N1 Ho1 N3 152.73(6) . . ?
C5 O1 Ho1 125.69(15) . . ?
C7 O3 Ho1 134.97(13) . . ?
C9 O4 Ho1 136.26(14) . . ?
C12 O5 Ho1 134.38(16) . . ?
C14 O6 Ho1 136.23(15) . . ?
C4 N1 C1 117.8(2) . . ?
C4 N1 Ho1 127.41(18) . . ?
C1 N1 Ho1 114.57(15) . . ?
C3 N2 C2 116.5(2) . . ?
C16 N3 C27 117.67(19) . . ?
C16 N3 Ho1 122.60(14) . . ?
C27 N3 Ho1 119.32(13) . . ?
C25 N4 C26 117.84(17) . . ?
C25 N4 Ho1 121.36(13) . . ?
C26 N4 Ho1 120.53(12) . . ?
N1 C1 C2 120.5(2) . . ?
N1 C1 C5 116.4(2) . . ?
C2 C1 C5 123.1(2) . . ?
N2 C2 C1 121.8(3) . . ?
N2 C2 H2A 119.1 . . ?
C1 C2 H2A 119.1 . . ?
N2 C3 C4 122.6(3) . . ?
N2 C3 H3A 118.7 . . ?
C4 C3 H3A 118.7 . . ?
N1 C4 C3 120.7(3) . . ?
N1 C4 H4A 119.7 . . ?
C3 C4 H4A 119.7 . . ?
O2 C5 O1 126.6(2) . . ?
O2 C5 C1 118.6(2) . . ?
O1 C5 C1 114.9(2) . . ?
C7 C6 H6A 109.5 . . ?
C7 C6 H6B 109.5 . . ?
H6A C6 H6B 109.5 . . ?
C7 C6 H6C 109.5 . . ?
H6A C6 H6C 109.5 . . ?
H6B C6 H6C 109.5 . . ?
O3 C7 C8 125.13(19) . . ?
O3 C7 C6 116.54(19) . . ?
C8 C7 C6 118.32(18) . . ?
C9 C8 C7 124.37(18) . . ?
C9 C8 H8A 117.8 . . ?
C7 C8 H8A 117.8 . . ?
O4 C9 C8 124.69(19) . . ?
O4 C9 C10 116.01(19) . . ?
C8 C9 C10 119.30(18) . . ?
C9 C10 H10A 109.5 . . ?
C9 C10 H10B 109.5 . . ?
H10A C10 H10B 109.5 . . ?
C9 C10 H10C 109.5 . . ?
H10A C10 H10C 109.5 . . ?
H10B C10 H10C 109.5 . . ?
C12 C11 H11A 109.5 . . ?
C12 C11 H11B 109.5 . . ?
H11A C11 H11B 109.5 . . ?
C12 C11 H11C 109.5 . . ?
H11A C11 H11C 109.5 . . ?
H11B C11 H11C 109.5 . . ?
O5 C12 C13 124.9(2) . . ?
O5 C12 C11 115.9(2) . . ?
C13 C12 C11 119.2(2) . . ?
C14 C13 C12 124.4(2) . . ?
C14 C13 H13A 117.8 . . ?
C12 C13 H13A 117.8 . . ?
O6 C14 C13 125.2(2) . . ?
O6 C14 C15 116.0(2) . . ?
C13 C14 C15 118.8(2) . . ?
C14 C15 H15A 109.5 . . ?
C14 C15 H15B 109.5 . . ?
H15A C15 H15B 109.5 . . ?
C14 C15 H15C 109.5 . . ?
H15A C15 H15C 109.5 . . ?
H15B C15 H15C 109.5 . . ?
N3 C16 C17 123.3(2) . . ?
N3 C16 H16A 118.3 . . ?
C17 C16 H16A 118.3 . . ?
C18 C17 C16 119.1(2) . . ?
C18 C17 H17A 120.5 . . ?
C16 C17 H17A 120.5 . . ?
C17 C18 C19 119.6(2) . . ?
C17 C18 H18A 120.2 . . ?
C19 C18 H18A 120.2 . . ?
C18 C19 C27 117.4(2) . . ?
C18 C19 C20 123.5(2) . . ?
C27 C19 C20 119.08(19) . . ?
C21 C20 C19 121.5(2) . . ?
C21 C20 H20A 119.3 . . ?
C19 C20 H20A 119.3 . . ?
C20 C21 C22 120.7(2) . . ?
C20 C21 H21A 119.6 . . ?
C22 C21 H21A 119.6 . . ?
C26 C22 C23 117.44(18) . . ?
C26 C22 C21 119.60(18) . . ?
C23 C22 C21 122.95(19) . . ?
C24 C23 C22 119.33(18) . . ?
C24 C23 H23A 120.3 . . ?
C22 C23 H23A 120.3 . . ?
C23 C24 C25 118.93(18) . . ?
C23 C24 H24A 120.5 . . ?
C25 C24 H24A 120.5 . . ?
N4 C25 C24 123.47(19) . . ?
N4 C25 H25A 118.3 . . ?
C24 C25 H25A 118.3 . . ?
N4 C26 C22 122.98(17) . . ?
N4 C26 C27 117.37(17) . . ?
C22 C26 C27 119.63(18) . . ?
N3 C27 C19 122.95(18) . . ?
N3 C27 C26 117.59(18) . . ?
C19 C27 C26 119.45(18) . . ?

loop_
_geom_bond_atom_site_label_1
_geom_bond_atom_site_label_2
_geom_bond_distance
_geom_bond_site_symmetry_2
_geom_bond_publ_flag
Ho1 O4 2.2857(14) . ?
Ho1 O6 2.2858(15) . ?
Ho1 O1 2.2960(15) . ?
Ho1 O3 2.3277(14) . ?
Ho1 O5 2.3452(15) . ?
Ho1 N4 2.5074(16) . ?
Ho1 N1 2.5281(18) . ?
Ho1 N3 2.5370(17) . ?
O1 C5 1.265(3) . ?
O2 C5 1.227(3) . ?
O3 C7 1.257(2) . ?
O4 C9 1.271(2) . ?
O5 C12 1.261(3) . ?
O6 C14 1.267(2) . ?
N1 C4 1.324(3) . ?
N1 C1 1.334(3) . ?
N2 C3 1.318(4) . ?
N2 C2 1.329(4) . ?
N3 C16 1.330(3) . ?
N3 C27 1.361(3) . ?
N4 C25 1.323(2) . ?
N4 C26 1.361(2) . ?
C1 C2 1.401(3) . ?
C1 C5 1.513(3) . ?
C2 H2A 0.95 . ?
C3 C4 1.395(4) . ?
C3 H3A 0.95 . ?
C4 H4A 0.95 . ?
C6 C7 1.511(3) . ?
C6 H6A 0.98 . ?
C6 H6B 0.98 . ?
C6 H6C 0.98 . ?
C7 C8 1.404(3) . ?
C8 C9 1.389(3) . ?
C8 H8A 0.95 . ?
C9 C10 1.508(3) . ?
C10 H10A 0.98 . ?
C10 H10B 0.98 . ?
C10 H10C 0.98 . ?
C11 C12 1.515(3) . ?
C11 H11A 0.98 . ?
C11 H11B 0.98 . ?
C11 H11C 0.98 . ?
C12 C13 1.394(4) . ?
C13 C14 1.389(3) . ?
C13 H13A 0.95 . ?
C14 C15 1.509(3) . ?
C15 H15A 0.98 . ?
C15 H15B 0.98 . ?
C15 H15C 0.98 . ?
C16 C17 1.396(3) . ?
C16 H16A 0.95 . ?
C17 C18 1.372(3) . ?
C17 H17A 0.95 . ?
C18 C19 1.405(3) . ?
C18 H18A 0.95 . ?
C19 C27 1.405(3) . ?
C19 C20 1.437(3) . ?
C20 C21 1.345(3) . ?
C20 H20A 0.95 . ?
C21 C22 1.432(3) . ?
C21 H21A 0.95 . ?
C22 C26 1.403(3) . ?
C22 C23 1.411(3) . ?
C23 C24 1.374(3) . ?
C23 H23A 0.95 . ?
C24 C25 1.400(3) . ?
C24 H24A 0.95 . ?
C25 H25A 0.95 . ?
C26 C27 1.443(3) . ?
